data_7063780
loop_
_publ_author_name
'Shen, Shan-Shan'
'Xiao, Ya-Ting'
'Bai, Zhe-Hao'
'Gan, Zi-Yang'
'Ding, Ye-Hao'
'Yan, Jian-Feng'
'Li, Yuan-Ming'
'Geng, Yan-Hou'
'Yuan, Yao-Feng'

_publ_section_title
;
 Synthesis, structure and electronic transport properties of
 phenanthrenone derivatives
;
_journal_issue 22
_journal_name_full 'New Journal of Chemistry'
_journal_page_first 9177
_journal_page_last 9184
_journal_paper_doi 10.1039/D5NJ00857C
_journal_volume 49
_journal_year 2025
_chemical_formula_moiety 'C28 H22 S2'
_chemical_formula_sum 'C28 H22 S2'
_chemical_formula_weight 422.57
_space_group_crystal_system monoclinic
_space_group_IT_number 14
_space_group_name_Hall '-P 2yn'
_space_group_name_H-M_alt 'P 1 21/n 1'
_atom_sites_solution_hydrogens geom
_atom_sites_solution_primary dual
_audit_block_doi 10.5517/ccdc.csd.cc2klbq7
_audit_creation_date 2024-07-16
_audit_creation_method
;
Olex2 1.5
(compiled 2024.02.16 svn.r378c4104 for OlexSys, GUI svn.r6928)
;
_audit_update_record
;
2024-07-16 deposited with the CCDC.	2025-04-30 downloaded from the CCDC.
;
_cell_angle_alpha 90
_cell_angle_beta 109.761(6)
_cell_angle_gamma 90
_cell_formula_units_Z 4
_cell_length_a 16.7680(9)
_cell_length_b 7.8383(3)
_cell_length_c 17.1786(10)
_cell_measurement_reflns_used 5061
_cell_measurement_temperature 296.15(10)
_cell_measurement_theta_max 25.6350
_cell_measurement_theta_min 2.0850
_cell_volume 2124.9(2)
_computing_cell_refinement 'CrysAlisPro 1.171.42.49 (Rigaku OD, 2022)'
_computing_data_collection 'CrysAlisPro 1.171.42.49 (Rigaku OD, 2022)'
_computing_data_reduction 'CrysAlisPro 1.171.42.49 (Rigaku OD, 2022)'
_computing_molecular_graphics 'Olex2 1.5 (Dolomanov et al., 2009)'
_computing_publication_material 'Olex2 1.5 (Dolomanov et al., 2009)'
_computing_structure_refinement 'SHELXL 2018/3 (Sheldrick, 2015)'
_computing_structure_solution 'SHELXT 2018/2 (Sheldrick, 2018)'
_diffrn_ambient_environment air
_diffrn_ambient_temperature 296.15(10)
_diffrn_detector 'CCD plate'
_diffrn_measured_fraction_theta_full 0.999
_diffrn_measured_fraction_theta_max 0.999
_diffrn_measurement_details
;
List of Runs (angles in degrees, time in seconds):

  # Type    Start    End  Width  t~exp~   \w     \q     \k     \f   Frames
#--------------------------------------------------------------------------
  1  \f    -25.75 154.25   1.00    1.00 -25.75   0.00  73.76    --   180
  2  \f    154.25 334.25   1.00    1.00 -25.75   0.00  73.76    --   180
  3  \f    154.25 334.25   1.00    1.00 -25.75   0.00  73.76    --   180
  4  \f    -25.75 154.25   1.00    1.00 -25.75   0.00  73.76    --   180
  5  \f   -339.92  20.08   0.50    1.00  22.71  -2.95 -59.25    --   720
  6  \w    -61.89   0.11   0.50    1.00    --  -15.76  94.56   1.16  124
  7  \w    -93.92  22.58   0.50    1.00    --   -2.95 -59.25 -51.92  233
  8  \w    -61.89   0.11   0.50    1.00    --  -15.76  94.56 145.16  124
  9  \w    -93.92  22.58   0.50    1.00    --   -2.95 -59.25-123.92  233
;
_diffrn_measurement_device 'abstract diffractometer'
_diffrn_measurement_device_type 'Saxi-CrysAlisPro-abstract goniometer imported SAXI images'
_diffrn_measurement_method '\w and \f scans'
_diffrn_orient_matrix_type 'CrysAlisPro convention (1999,Acta A55,543-557)'
_diffrn_orient_matrix_UB_11 0.0121806000
_diffrn_orient_matrix_UB_12 0.0140700000
_diffrn_orient_matrix_UB_13 0.0432358000
_diffrn_orient_matrix_UB_21 -0.0334378000
_diffrn_orient_matrix_UB_22 0.0597682000
_diffrn_orient_matrix_UB_23 -0.0067506000
_diffrn_orient_matrix_UB_31 -0.0274669000
_diffrn_orient_matrix_UB_32 -0.0664709000
_diffrn_orient_matrix_UB_33 0.0031061000
_diffrn_radiation_monochromator graphite
_diffrn_radiation_probe x-ray
_diffrn_radiation_type 'Mo K\a'
_diffrn_radiation_wavelength 0.71073
_diffrn_reflns_av_R_equivalents 0.1209
_diffrn_reflns_av_unetI/netI 0.0696
_diffrn_reflns_Laue_measured_fraction_full 0.999
_diffrn_reflns_Laue_measured_fraction_max 0.999
_diffrn_reflns_limit_h_max 20
_diffrn_reflns_limit_h_min -20
_diffrn_reflns_limit_k_max 9
_diffrn_reflns_limit_k_min -9
_diffrn_reflns_limit_l_max 21
_diffrn_reflns_limit_l_min -21
_diffrn_reflns_number 34508
_diffrn_reflns_point_group_measured_fraction_full 0.999
_diffrn_reflns_point_group_measured_fraction_max 0.999
_diffrn_reflns_theta_full 25.242
_diffrn_reflns_theta_max 26.372
_diffrn_reflns_theta_min 2.086
_diffrn_source 'fine-focus sealed X-ray tube'
_diffrn_source_type 'Enhance (Mo) X-ray Source'
_exptl_absorpt_coefficient_mu 0.263
_exptl_absorpt_correction_T_max 1.00000
_exptl_absorpt_correction_T_min 0.68356
_exptl_absorpt_correction_type multi-scan
_exptl_absorpt_process_details
;
CrysAlisPro 1.171.42.49 (Rigaku Oxford Diffraction, 2022)
Empirical absorption correction using spherical harmonics,
implemented in SCALE3 ABSPACK scaling algorithm.
;
_exptl_crystal_colour 'clear light colourless'
_exptl_crystal_colour_lustre clear
_exptl_crystal_colour_modifier light
_exptl_crystal_colour_primary colourless
_exptl_crystal_density_diffrn 1.321
_exptl_crystal_description irregular
_exptl_crystal_F_000 888
_exptl_crystal_size_max 0.2
_exptl_crystal_size_mid 0.2
_exptl_crystal_size_min 0.1
_refine_diff_density_max 0.262
_refine_diff_density_min -0.280
_refine_diff_density_rms 0.064
_refine_ls_extinction_method none
_refine_ls_goodness_of_fit_ref 1.063
_refine_ls_hydrogen_treatment constr
_refine_ls_matrix_type full
_refine_ls_number_parameters 273
_refine_ls_number_reflns 4339
_refine_ls_number_restraints 0
_refine_ls_restrained_S_all 1.063
_refine_ls_R_factor_all 0.0806
_refine_ls_R_factor_gt 0.0483
_refine_ls_shift/su_max 0.001
_refine_ls_shift/su_mean 0.000
_refine_ls_structure_factor_coef Fsqd
_refine_ls_weighting_details 'w=1/[\s^2^(Fo^2^)+(0.0490P)^2^] where P=(Fo^2^+2Fc^2^)/3'
_refine_ls_weighting_scheme calc
_refine_ls_wR_factor_gt 0.1077
_refine_ls_wR_factor_ref 0.1208
_reflns_Friedel_coverage 0.000
_reflns_number_gt 3058
_reflns_number_total 4339
_reflns_threshold_expression 'I > 2\s(I)'
_cod_data_source_file d5nj00857c2.cif
_cod_data_source_block mo_ftdb_autored
_cod_depositor_comments 'Adding full bibliography for 7063780--7063783.cif.'
_cod_database_code 7063780
_shelx_shelxl_version_number 2018/3
_chemical_oxdiff_formula 'C28 S2'
_shelx_space_group_comment
;
The symmetry employed for this shelxl refinement is uniquely defined
by the following loop, which should always be used as a source of
symmetry information in preference to the above space-group names.
They are only intended as comments.
;
_shelx_estimated_absorpt_t_max 0.974
_shelx_estimated_absorpt_t_min 0.949
_olex2_refinement_description
;
1.a Aromatic/amide H refined with riding coordinates:
 C2(H2), C3(H3), C4(H4), C5(H5), C11(H11), C12(H12), C13(H13), C14(H14),
 C16(H16), C17(H17), C19(H19), C20(H20), C23(H23), C24(H24), C26(H26), C27(H27)
1.b Idealised Me refined as rotating group:
 C21(H21A,H21B,H21C), C28(H28A,H28B,H28C)
;
_olex2_submission_special_instructions 'No special instructions were received'
_oxdiff_exptl_absorpt_empirical_details
;
Empirical correction (ABSPACK) includes:
- Absorption correction using spherical harmonics
- Frame scaling
;
_oxdiff_exptl_absorpt_empirical_full_max 1.733
_oxdiff_exptl_absorpt_empirical_full_min 0.694

loop_
_space_group_symop_operation_xyz
'x, y, z'
'-x+1/2, y+1/2, -z+1/2'
'-x, -y, -z'
'x-1/2, -y-1/2, z-1/2'

loop_
_atom_site_label
_atom_site_type_symbol
_atom_site_fract_x
_atom_site_fract_y
_atom_site_fract_z
_atom_site_U_iso_or_equiv
_atom_site_adp_type
_atom_site_occupancy
_atom_site_site_symmetry_order
_atom_site_calc_flag
_atom_site_refinement_flags_posn
_atom_site_refinement_flags_adp
_atom_site_refinement_flags_occupancy
_atom_site_disorder_assembly
_atom_site_disorder_group
S1 S 0.68534(4) 1.08524(8) 0.84918(4) 0.02985(18) Uani 1 1 d . . . . .
S2 S 0.38748(4) 0.95470(8) 0.40510(4) 0.03439(19) Uani 1 1 d . . . . .
C1 C 0.43899(13) 0.3591(3) 0.82369(14) 0.0174(5) Uani 1 1 d . . . . .
C2 C 0.49297(13) 0.3670(3) 0.90695(14) 0.0213(5) Uani 1 1 d . . . . .
H2 H 0.536307 0.447389 0.922310 0.026 Uiso 1 1 calc R U . . .
C3 C 0.48291(14) 0.2590(3) 0.96556(14) 0.0237(5) Uani 1 1 d . . . . .
H3 H 0.519289 0.266317 1.020029 0.028 Uiso 1 1 calc R U . . .
C4 C 0.41796(14) 0.1378(3) 0.94357(15) 0.0238(5) Uani 1 1 d . . . . .
H4 H 0.410389 0.065825 0.983560 0.029 Uiso 1 1 calc R U . . .
C5 C 0.36565(14) 0.1251(3) 0.86325(14) 0.0213(5) Uani 1 1 d . . . . .
H5 H 0.323146 0.042948 0.849229 0.026 Uiso 1 1 calc R U . . .
C6 C 0.37431(12) 0.2334(2) 0.80085(14) 0.0166(5) Uani 1 1 d . . . . .
C7 C 0.31928(12) 0.2215(3) 0.71521(14) 0.0173(5) Uani 1 1 d . . . . .
C8 C 0.32957(12) 0.3390(3) 0.65666(14) 0.0178(5) Uani 1 1 d . . . . .
C9 C 0.39308(13) 0.4732(3) 0.68313(14) 0.0180(5) Uani 1 1 d . . . . .
C10 C 0.44632(13) 0.4813(3) 0.76305(14) 0.0180(5) Uani 1 1 d . . . . .
C11 C 0.27731(13) 0.3233(3) 0.57326(14) 0.0221(5) Uani 1 1 d . . . . .
H11 H 0.284608 0.398107 0.534189 0.027 Uiso 1 1 calc R U . . .
C12 C 0.21599(13) 0.2000(3) 0.54862(15) 0.0248(5) Uani 1 1 d . . . . .
H12 H 0.181979 0.192176 0.493329 0.030 Uiso 1 1 calc R U . . .
C13 C 0.20447(14) 0.0862(3) 0.60626(15) 0.0257(5) Uani 1 1 d . . . . .
H13 H 0.162565 0.003070 0.589522 0.031 Uiso 1 1 calc R U . . .
C14 C 0.25495(13) 0.0971(3) 0.68756(15) 0.0224(5) Uani 1 1 d . . . . .
H14 H 0.246645 0.020634 0.725512 0.027 Uiso 1 1 calc R U . . .
C15 C 0.50915(13) 0.6235(3) 0.78974(13) 0.0173(5) Uani 1 1 d . . . . .
C16 C 0.48228(13) 0.7857(3) 0.80264(14) 0.0213(5) Uani 1 1 d . . . . .
H16 H 0.425868 0.803079 0.797515 0.026 Uiso 1 1 calc R U . . .
C17 C 0.53806(14) 0.9211(3) 0.82290(14) 0.0228(5) Uani 1 1 d . . . . .
H17 H 0.518931 1.028133 0.831933 0.027 Uiso 1 1 calc R U . . .
C18 C 0.62260(13) 0.8995(3) 0.83001(14) 0.0205(5) Uani 1 1 d . . . . .
C19 C 0.65091(14) 0.7368(3) 0.82004(15) 0.0253(5) Uani 1 1 d . . . . .
H19 H 0.707632 0.719124 0.826473 0.030 Uiso 1 1 calc R U . . .
C20 C 0.59420(14) 0.6003(3) 0.80038(15) 0.0240(5) Uani 1 1 d . . . . .
H20 H 0.613771 0.491765 0.794313 0.029 Uiso 1 1 calc R U . . .
C21 C 0.78384(15) 1.0178(3) 0.8407(2) 0.0428(7) Uani 1 1 d . . . . .
H21A H 0.773801 0.965405 0.787725 0.064 Uiso 1 1 calc R U . . .
H21B H 0.810335 0.936906 0.883642 0.064 Uiso 1 1 calc R U . . .
H21C H 0.820304 1.114747 0.846196 0.064 Uiso 1 1 calc R U . . .
C22 C 0.39711(13) 0.5998(3) 0.61924(14) 0.0191(5) Uani 1 1 d . . . . .
C23 C 0.33097(14) 0.7150(3) 0.58523(15) 0.0253(5) Uani 1 1 d . . . . .
H23 H 0.286513 0.720358 0.606022 0.030 Uiso 1 1 calc R U . . .
C24 C 0.33087(15) 0.8213(3) 0.52094(15) 0.0275(6) Uani 1 1 d . . . . .
H24 H 0.286381 0.897571 0.499163 0.033 Uiso 1 1 calc R U . . .
C25 C 0.39626(14) 0.8160(3) 0.48839(14) 0.0231(5) Uani 1 1 d . . . . .
C26 C 0.46350(14) 0.7059(3) 0.52384(14) 0.0246(5) Uani 1 1 d . . . . .
H26 H 0.508871 0.703153 0.504280 0.030 Uiso 1 1 calc R U . . .
C27 C 0.46329(14) 0.5995(3) 0.58853(14) 0.0214(5) Uani 1 1 d . . . . .
H27 H 0.508845 0.526358 0.611686 0.026 Uiso 1 1 calc R U . . .
C28 C 0.47474(16) 0.8971(3) 0.37264(16) 0.0357(6) Uani 1 1 d . . . . .
H28A H 0.480189 0.979159 0.333240 0.054 Uiso 1 1 calc R U . . .
H28B H 0.464891 0.786155 0.347560 0.054 Uiso 1 1 calc R U . . .
H28C H 0.525925 0.895252 0.419726 0.054 Uiso 1 1 calc R U . . .

loop_
_atom_site_aniso_label
_atom_site_aniso_U_11
_atom_site_aniso_U_22
_atom_site_aniso_U_33
_atom_site_aniso_U_23
_atom_site_aniso_U_13
_atom_site_aniso_U_12
S1 0.0279(3) 0.0279(3) 0.0326(4) -0.0063(3) 0.0087(3) -0.0098(3)
S2 0.0400(4) 0.0337(4) 0.0284(4) 0.0123(3) 0.0102(3) -0.0035(3)
C1 0.0195(11) 0.0150(11) 0.0195(12) 0.0010(9) 0.0092(9) 0.0052(8)
C2 0.0200(11) 0.0199(11) 0.0222(13) -0.0012(10) 0.0051(10) 0.0009(9)
C3 0.0255(12) 0.0268(12) 0.0172(13) 0.0024(10) 0.0051(10) 0.0053(10)
C4 0.0278(12) 0.0241(12) 0.0215(13) 0.0061(10) 0.0110(10) 0.0084(10)
C5 0.0204(11) 0.0197(11) 0.0254(14) 0.0014(10) 0.0096(10) 0.0020(9)
C6 0.0164(10) 0.0148(10) 0.0205(12) -0.0021(9) 0.0087(9) 0.0018(8)
C7 0.0183(10) 0.0158(11) 0.0197(12) -0.0012(9) 0.0089(9) 0.0014(8)
C8 0.0169(11) 0.0168(11) 0.0214(13) -0.0013(9) 0.0085(9) 0.0008(8)
C9 0.0187(11) 0.0184(11) 0.0197(13) -0.0003(9) 0.0100(9) 0.0005(9)
C10 0.0172(10) 0.0166(11) 0.0217(13) -0.0004(9) 0.0086(9) 0.0028(8)
C11 0.0256(12) 0.0223(12) 0.0199(13) 0.0029(10) 0.0095(10) -0.0004(9)
C12 0.0249(12) 0.0286(12) 0.0178(13) -0.0023(10) 0.0033(10) -0.0025(10)
C13 0.0242(12) 0.0260(12) 0.0273(14) -0.0011(11) 0.0092(10) -0.0081(10)
C14 0.0231(12) 0.0202(11) 0.0254(14) 0.0038(10) 0.0104(10) -0.0038(9)
C15 0.0197(11) 0.0192(11) 0.0125(11) -0.0006(9) 0.0046(9) -0.0021(9)
C16 0.0176(11) 0.0241(12) 0.0233(13) -0.0003(10) 0.0083(9) -0.0002(9)
C17 0.0261(12) 0.0198(11) 0.0235(13) -0.0010(10) 0.0099(10) -0.0002(9)
C18 0.0222(11) 0.0227(12) 0.0151(12) -0.0003(9) 0.0044(9) -0.0034(9)
C19 0.0174(11) 0.0256(12) 0.0317(15) -0.0032(10) 0.0070(10) -0.0010(9)
C20 0.0231(12) 0.0204(12) 0.0291(14) -0.0014(10) 0.0098(10) 0.0029(9)
C21 0.0223(13) 0.0423(16) 0.063(2) 0.0129(14) 0.0137(13) -0.0074(11)
C22 0.0219(11) 0.0174(11) 0.0167(12) -0.0025(9) 0.0050(9) -0.0034(9)
C23 0.0251(12) 0.0249(12) 0.0290(14) 0.0037(11) 0.0132(10) 0.0017(10)
C24 0.0301(13) 0.0218(12) 0.0284(14) 0.0058(10) 0.0072(11) 0.0033(10)
C25 0.0296(13) 0.0195(11) 0.0191(13) 0.0010(9) 0.0067(10) -0.0068(9)
C26 0.0259(12) 0.0272(12) 0.0231(14) -0.0011(10) 0.0115(10) -0.0058(10)
C27 0.0221(12) 0.0203(11) 0.0208(13) -0.0014(10) 0.0060(10) -0.0002(9)
C28 0.0493(16) 0.0387(15) 0.0228(15) 0.0061(12) 0.0171(12) -0.0095(12)

loop_
_atom_type_symbol
_atom_type_description
_atom_type_scat_dispersion_real
_atom_type_scat_dispersion_imag
_atom_type_scat_source
C C 0.0033 0.0016 'International Tables Vol C Tables 4.2.6.8 and 6.1.1.4'
H H 0.0000 0.0000 'International Tables Vol C Tables 4.2.6.8 and 6.1.1.4'
S S 0.1246 0.1234 'International Tables Vol C Tables 4.2.6.8 and 6.1.1.4'

loop_
_geom_angle_atom_site_label_1
_geom_angle_atom_site_label_2
_geom_angle_atom_site_label_3
_geom_angle
_geom_angle_site_symmetry_1
_geom_angle_site_symmetry_3
_geom_angle_publ_flag
C18 S1 C21 104.50(12) . . ?
C25 S2 C28 104.15(11) . . ?
C2 C1 C6 118.6(2) . . ?
C2 C1 C10 121.16(19) . . ?
C6 C1 C10 120.15(19) . . ?
C1 C2 H2 119.3 . . ?
C3 C2 C1 121.4(2) . . ?
C3 C2 H2 119.3 . . ?
C2 C3 H3 120.0 . . ?
C2 C3 C4 120.0(2) . . ?
C4 C3 H3 120.0 . . ?
C3 C4 H4 120.1 . . ?
C5 C4 C3 119.9(2) . . ?
C5 C4 H4 120.1 . . ?
C4 C5 H5 119.1 . . ?
C4 C5 C6 121.8(2) . . ?
C6 C5 H5 119.1 . . ?
C1 C6 C7 119.32(19) . . ?
C5 C6 C1 118.2(2) . . ?
C5 C6 C7 122.49(18) . . ?
C8 C7 C6 119.30(18) . . ?
C14 C7 C6 122.48(19) . . ?
C14 C7 C8 118.2(2) . . ?
C7 C8 C9 119.99(19) . . ?
C11 C8 C7 118.80(18) . . ?
C11 C8 C9 121.2(2) . . ?
C8 C9 C22 117.34(19) . . ?
C10 C9 C8 120.6(2) . . ?
C10 C9 C22 122.07(18) . . ?
C1 C10 C15 119.60(19) . . ?
C9 C10 C1 120.47(19) . . ?
C9 C10 C15 119.81(19) . . ?
C8 C11 H11 119.4 . . ?
C12 C11 C8 121.3(2) . . ?
C12 C11 H11 119.4 . . ?
C11 C12 H12 119.9 . . ?
C11 C12 C13 120.1(2) . . ?
C13 C12 H12 119.9 . . ?
C12 C13 H13 120.0 . . ?
C14 C13 C12 119.9(2) . . ?
C14 C13 H13 120.0 . . ?
C7 C14 H14 119.2 . . ?
C13 C14 C7 121.6(2) . . ?
C13 C14 H14 119.2 . . ?
C16 C15 C10 119.84(18) . . ?
C20 C15 C10 121.94(19) . . ?
C20 C15 C16 118.20(19) . . ?
C15 C16 H16 119.5 . . ?
C17 C16 C15 121.0(2) . . ?
C17 C16 H16 119.5 . . ?
C16 C17 H17 119.6 . . ?
C16 C17 C18 120.8(2) . . ?
C18 C17 H17 119.6 . . ?
C17 C18 S1 116.26(16) . . ?
C19 C18 S1 125.00(17) . . ?
C19 C18 C17 118.72(19) . . ?
C18 C19 H19 120.0 . . ?
C18 C19 C20 120.0(2) . . ?
C20 C19 H19 120.0 . . ?
C15 C20 C19 121.2(2) . . ?
C15 C20 H20 119.4 . . ?
C19 C20 H20 119.4 . . ?
S1 C21 H21A 109.5 . . ?
S1 C21 H21B 109.5 . . ?
S1 C21 H21C 109.5 . . ?
H21A C21 H21B 109.5 . . ?
H21A C21 H21C 109.5 . . ?
H21B C21 H21C 109.5 . . ?
C23 C22 C9 120.6(2) . . ?
C27 C22 C9 121.33(19) . . ?
C27 C22 C23 118.0(2) . . ?
C22 C23 H23 119.7 . . ?
C24 C23 C22 120.7(2) . . ?
C24 C23 H23 119.7 . . ?
C23 C24 H24 119.5 . . ?
C23 C24 C25 121.0(2) . . ?
C25 C24 H24 119.5 . . ?
C24 C25 S2 116.55(17) . . ?
C26 C25 S2 124.94(18) . . ?
C26 C25 C24 118.5(2) . . ?
C25 C26 H26 119.9 . . ?
C25 C26 C27 120.2(2) . . ?
C27 C26 H26 119.9 . . ?
C22 C27 C26 121.6(2) . . ?
C22 C27 H27 119.2 . . ?
C26 C27 H27 119.2 . . ?
S2 C28 H28A 109.5 . . ?
S2 C28 H28B 109.5 . . ?
S2 C28 H28C 109.5 . . ?
H28A C28 H28B 109.5 . . ?
H28A C28 H28C 109.5 . . ?
H28B C28 H28C 109.5 . . ?

loop_
_geom_bond_atom_site_label_1
_geom_bond_atom_site_label_2
_geom_bond_distance
_geom_bond_site_symmetry_2
_geom_bond_publ_flag
S1 C18 1.761(2) . ?
S1 C21 1.786(3) . ?
S2 C25 1.763(2) . ?
S2 C28 1.791(3) . ?
C1 C2 1.412(3) . ?
C1 C6 1.419(3) . ?
C1 C10 1.451(3) . ?
C2 H2 0.9300 . ?
C2 C3 1.369(3) . ?
C3 H3 0.9300 . ?
C3 C4 1.398(3) . ?
C4 H4 0.9300 . ?
C4 C5 1.366(3) . ?
C5 H5 0.9300 . ?
C5 C6 1.413(3) . ?
C6 C7 1.451(3) . ?
C7 C8 1.417(3) . ?
C7 C14 1.412(3) . ?
C8 C9 1.456(3) . ?
C8 C11 1.410(3) . ?
C9 C10 1.363(3) . ?
C9 C22 1.498(3) . ?
C10 C15 1.495(3) . ?
C11 H11 0.9300 . ?
C11 C12 1.370(3) . ?
C12 H12 0.9300 . ?
C12 C13 1.393(3) . ?
C13 H13 0.9300 . ?
C13 C14 1.369(3) . ?
C14 H14 0.9300 . ?
C15 C16 1.392(3) . ?
C15 C20 1.387(3) . ?
C16 H16 0.9300 . ?
C16 C17 1.379(3) . ?
C17 H17 0.9300 . ?
C17 C18 1.391(3) . ?
C18 C19 1.391(3) . ?
C19 H19 0.9300 . ?
C19 C20 1.395(3) . ?
C20 H20 0.9300 . ?
C21 H21A 0.9600 . ?
C21 H21B 0.9600 . ?
C21 H21C 0.9600 . ?
C22 C23 1.396(3) . ?
C22 C27 1.381(3) . ?
C23 H23 0.9300 . ?
C23 C24 1.383(3) . ?
C24 H24 0.9300 . ?
C24 C25 1.390(3) . ?
C25 C26 1.387(3) . ?
C26 H26 0.9300 . ?
C26 C27 1.390(3) . ?
C27 H27 0.9300 . ?
C28 H28A 0.9600 . ?
C28 H28B 0.9600 . ?
C28 H28C 0.9600 . ?

loop_
_geom_torsion_atom_site_label_1
_geom_torsion_atom_site_label_2
_geom_torsion_atom_site_label_3
_geom_torsion_atom_site_label_4
_geom_torsion
_geom_torsion_site_symmetry_1
_geom_torsion_site_symmetry_2
_geom_torsion_site_symmetry_3
_geom_torsion_site_symmetry_4
_geom_torsion_publ_flag
S1 C18 C19 C20 -176.35(19) . . . . ?
S2 C25 C26 C27 -178.87(17) . . . . ?
C1 C2 C3 C4 -0.2(3) . . . . ?
C1 C6 C7 C8 -2.0(3) . . . . ?
C1 C6 C7 C14 178.41(19) . . . . ?
C1 C10 C15 C16 -100.1(2) . . . . ?
C1 C10 C15 C20 81.5(3) . . . . ?
C2 C1 C6 C5 1.7(3) . . . . ?
C2 C1 C6 C7 -178.87(18) . . . . ?
C2 C1 C10 C9 -179.20(19) . . . . ?
C2 C1 C10 C15 -3.1(3) . . . . ?
C2 C3 C4 C5 1.3(3) . . . . ?
C3 C4 C5 C6 -0.9(3) . . . . ?
C4 C5 C6 C1 -0.6(3) . . . . ?
C4 C5 C6 C7 179.9(2) . . . . ?
C5 C6 C7 C8 177.46(19) . . . . ?
C5 C6 C7 C14 -2.2(3) . . . . ?
C6 C1 C2 C3 -1.3(3) . . . . ?
C6 C1 C10 C9 -2.2(3) . . . . ?
C6 C1 C10 C15 173.98(18) . . . . ?
C6 C7 C8 C9 -1.9(3) . . . . ?
C6 C7 C8 C11 178.29(18) . . . . ?
C6 C7 C14 C13 -179.0(2) . . . . ?
C7 C8 C9 C10 3.8(3) . . . . ?
C7 C8 C9 C22 -176.28(19) . . . . ?
C7 C8 C11 C12 1.6(3) . . . . ?
C8 C7 C14 C13 1.4(3) . . . . ?
C8 C9 C10 C1 -1.8(3) . . . . ?
C8 C9 C10 C15 -177.91(18) . . . . ?
C8 C9 C22 C23 67.6(3) . . . . ?
C8 C9 C22 C27 -108.3(2) . . . . ?
C8 C11 C12 C13 -0.3(3) . . . . ?
C9 C8 C11 C12 -178.2(2) . . . . ?
C9 C10 C15 C16 76.0(3) . . . . ?
C9 C10 C15 C20 -102.4(3) . . . . ?
C9 C22 C23 C24 -174.0(2) . . . . ?
C9 C22 C27 C26 173.9(2) . . . . ?
C10 C1 C2 C3 175.8(2) . . . . ?
C10 C1 C6 C5 -175.43(19) . . . . ?
C10 C1 C6 C7 4.0(3) . . . . ?
C10 C9 C22 C23 -112.4(2) . . . . ?
C10 C9 C22 C27 71.6(3) . . . . ?
C10 C15 C16 C17 -176.5(2) . . . . ?
C10 C15 C20 C19 175.8(2) . . . . ?
C11 C8 C9 C10 -176.4(2) . . . . ?
C11 C8 C9 C22 3.5(3) . . . . ?
C11 C12 C13 C14 -0.4(3) . . . . ?
C12 C13 C14 C7 -0.1(3) . . . . ?
C14 C7 C8 C9 177.76(19) . . . . ?
C14 C7 C8 C11 -2.1(3) . . . . ?
C15 C16 C17 C18 0.8(4) . . . . ?
C16 C15 C20 C19 -2.7(4) . . . . ?
C16 C17 C18 S1 175.79(18) . . . . ?
C16 C17 C18 C19 -2.9(4) . . . . ?
C17 C18 C19 C20 2.2(4) . . . . ?
C18 C19 C20 C15 0.6(4) . . . . ?
C20 C15 C16 C17 2.0(3) . . . . ?
C21 S1 C18 C17 -172.41(19) . . . . ?
C21 S1 C18 C19 6.2(3) . . . . ?
C22 C9 C10 C1 178.33(19) . . . . ?
C22 C9 C10 C15 2.2(3) . . . . ?
C22 C23 C24 C25 0.2(4) . . . . ?
C23 C22 C27 C26 -2.2(3) . . . . ?
C23 C24 C25 S2 178.66(18) . . . . ?
C23 C24 C25 C26 -2.4(3) . . . . ?
C24 C25 C26 C27 2.3(3) . . . . ?
C25 C26 C27 C22 0.0(3) . . . . ?
C27 C22 C23 C24 2.1(3) . . . . ?
C28 S2 C25 C24 -173.92(18) . . . . ?
C28 S2 C25 C26 7.2(2) . . . . ?
